data_7023004
loop_
_publ_author_name
'Friedrich, Dirk'
'Kluge, Oliver'
'Kischel, Marcus'
'Krautscheid, Harald'

_publ_section_title
;
 Tetranuclear organometallic complexes based on 1,2-ethanedithiolate
 ligands as potential precursors for CuMS2 (M = Ga, In).
;
_journal_issue 26
_journal_name_full 'Dalton transactions (Cambridge, England : 2003)'
_journal_page_first 9613
_journal_page_last 9620
_journal_paper_doi 10.1039/c3dt50461a
_journal_volume 42
_journal_year 2013
_chemical_compound_source 'synthesis as described'
_chemical_formula_moiety 'C34 H78 Cu2 In2 P2 S4'
_chemical_formula_sum 'C34 H78 Cu2 In2 P2 S4'
_chemical_formula_weight 1033.86
_chemical_name_common
;
bis(mu!3$-1,2-dithiolatoethane-S,S,S',S')-tetra(propan-2-ido)
-bis(triisopropylphosphine)-dicopper(+1)-diindium(+3)
;
_chemical_name_systematic
;
bis(\m~3~-1,2-dithiolatoethane-S,S,S',S')-tetra(propan-2-ido)
-bis(triisopropylphosphine)-dicopper(+1)-diindium(+3)
;
_space_group_IT_number 2
_symmetry_cell_setting triclinic
_symmetry_Int_Tables_number 2
_symmetry_space_group_name_Hall '-P 1'
_symmetry_space_group_name_H-M 'P -1'
_atom_sites_solution_hydrogens geom
_atom_sites_solution_primary direct
_atom_sites_solution_secondary difmap
_audit_creation_date 2012-10-12T10:25:58-00:00
_audit_creation_method 'WinGX routine CIF_UPDATE'
_cell_angle_alpha 71.231(7)
_cell_angle_beta 79.528(7)
_cell_angle_gamma 83.635(7)
_cell_formula_units_Z 1
_cell_length_a 8.2512(7)
_cell_length_b 11.8219(11)
_cell_length_c 13.1077(13)
_cell_measurement_reflns_used 24820
_cell_measurement_temperature 180(2)
_cell_measurement_theta_max 29.37
_cell_measurement_theta_min 1.82
_cell_measurement_wavelength 0.71073
_cell_volume 1188.5(2)
_computing_cell_refinement 'STOE X-AREA'
_computing_data_reduction 'STOE X-AREA, STOE X-RED'
_computing_molecular_graphics 'DIAMOND 3.2'
_computing_publication_material
;
'WinGX publication routines'
Farrugia, L. J. (1999) WinGX, J. Appl. Cryst. 32, 837-838
;
_computing_structure_refinement
;
'SHELXL-97'
Sheldrick, G.M. (2008) Acta Cryst. A64, 112
;
_computing_structure_solution
;
'SIR-92'
Altomare, A., Cascarano, G.,
Giacovazzo, C. & Guagliardi, A. (1993) J. Appl. Cryst. 26, 343-350.
;
_diffrn_ambient_temperature 180(2)
_diffrn_detector 'image plate (34 cm diameter / schwenk)'
_diffrn_detector_area_resol_mean 6.67
_diffrn_detector_type STOE
_diffrn_measured_fraction_theta_full 0.992
_diffrn_measured_fraction_theta_max 0.992
_diffrn_measurement_device '2-circle goniometer'
_diffrn_measurement_device_type 'STOE IPDS-2T'
_diffrn_measurement_method '\w scans'
_diffrn_radiation_monochromator graphite
_diffrn_radiation_source 'fine-focus sealed tube'
_diffrn_radiation_type MoK\a
_diffrn_radiation_wavelength 0.71073
_diffrn_reflns_av_R_equivalents 0.0192
_diffrn_reflns_av_unetI/netI 0.0198
_diffrn_reflns_limit_h_max 11
_diffrn_reflns_limit_h_min -11
_diffrn_reflns_limit_k_max 16
_diffrn_reflns_limit_k_min -16
_diffrn_reflns_limit_l_max 14
_diffrn_reflns_limit_l_min -17
_diffrn_reflns_number 13437
_diffrn_reflns_theta_full 29
_diffrn_reflns_theta_max 29
_diffrn_reflns_theta_min 1.82
_diffrn_standards_number 0
_exptl_absorpt_coefficient_mu 2.10
_exptl_absorpt_correction_T_max 0.6876
_exptl_absorpt_correction_T_min 0.5711
_exptl_absorpt_correction_type numerical
_exptl_absorpt_process_details
;
Busing, W. R. & Levy, H. A. (1957) Acta Cryst. 10, 180-182.
and
Coppens, P., Leiserowitz, L. & Rabinovich, D. (1965)
Acta Cryst. 1965, 1035-1038.
;
_exptl_crystal_colour colorless
_exptl_crystal_density_diffrn 1.444
_exptl_crystal_density_method 'not measured'
_exptl_crystal_description prism
_exptl_crystal_F_000 532
_exptl_crystal_size_max 0.33
_exptl_crystal_size_mid 0.29
_exptl_crystal_size_min 0.24
_refine_diff_density_max 0.563
_refine_diff_density_min -0.874
_refine_diff_density_rms 0.063
_refine_ls_extinction_method none
_refine_ls_goodness_of_fit_ref 1.075
_refine_ls_hydrogen_treatment constr
_refine_ls_matrix_type full
_refine_ls_number_parameters 209
_refine_ls_number_reflns 6264
_refine_ls_number_restraints 0
_refine_ls_restrained_S_all 1.075
_refine_ls_R_factor_all 0.0278
_refine_ls_R_factor_gt 0.0223
_refine_ls_shift/su_max 0.002
_refine_ls_shift/su_mean 0
_refine_ls_structure_factor_coef Fsqd
_refine_ls_weighting_details 'calc w=1/[\s^2^(Fo^2^)+(0.0314P)^2^+0.1556P] where P=(Fo^2^+2Fc^2^)/3'
_refine_ls_weighting_scheme calc
_refine_ls_wR_factor_gt 0.0531
_refine_ls_wR_factor_ref 0.0555
_reflns_number_gt 5514
_reflns_number_total 6264
_reflns_threshold_expression >2sigma(I)
_cod_data_source_file c3dt50461a.txt
_cod_data_source_block '[iPr3PCuSC2H4SIniPr2]2'
_cod_original_cell_volume 1188.55(19)
_cod_database_code 7023004

loop_
_symmetry_equiv_pos_as_xyz
'x, y, z'
'-x, -y, -z'

loop_
_atom_site_label
_atom_site_type_symbol
_atom_site_fract_x
_atom_site_fract_y
_atom_site_fract_z
_atom_site_U_iso_or_equiv
_atom_site_adp_type
_atom_site_occupancy
_atom_site_symmetry_multiplicity
_atom_site_calc_flag
_atom_site_refinement_flags
C1 C 0.7342(2) 0.49350(15) 0.53055(16) 0.0297(4) Uani 1 1 d .
H1A H 0.8373 0.4417 0.5344 0.036 Uiso 1 1 calc R
H1B H 0.6709 0.4738 0.4818 0.036 Uiso 1 1 calc R
C2 C 0.7776(2) 0.62440(16) 0.48260(16) 0.0301(4) Uani 1 1 d .
H2A H 0.8377 0.6376 0.4075 0.036 Uiso 1 1 calc R
H2B H 0.8529 0.6407 0.5264 0.036 Uiso 1 1 calc R
C3 C 0.3298(4) 0.2787(3) 0.9195(3) 0.0777(11) Uani 1 1 d .
H3A H 0.2312 0.2785 0.974 0.116 Uiso 1 1 calc R
H3B H 0.3709 0.3593 0.8899 0.116 Uiso 1 1 calc R
H3C H 0.4154 0.2225 0.9538 0.116 Uiso 1 1 calc R
C4 C 0.2862(3) 0.24074(17) 0.82745(17) 0.0348(4) Uani 1 1 d .
H4 H 0.197 0.298 0.7949 0.042 Uiso 1 1 calc R
C5 C 0.2216(3) 0.11512(19) 0.86941(19) 0.0435(5) Uani 1 1 d .
H5A H 0.3075 0.0573 0.9013 0.065 Uiso 1 1 calc R
H5B H 0.1917 0.0946 0.8088 0.065 Uiso 1 1 calc R
H5C H 0.124 0.1129 0.9251 0.065 Uiso 1 1 calc R
C6 C 0.8833(3) 0.18285(19) 0.6617(2) 0.0427(5) Uani 1 1 d .
H6A H 0.8999 0.2446 0.6933 0.064 Uiso 1 1 calc R
H6B H 0.8795 0.2194 0.5836 0.064 Uiso 1 1 calc R
H6C H 0.9746 0.1219 0.6721 0.064 Uiso 1 1 calc R
C7 C 0.7215(2) 0.12502(15) 0.71778(16) 0.0318(4) Uani 1 1 d .
H7 H 0.7069 0.0641 0.6826 0.038 Uiso 1 1 calc R
C8 C 0.7283(3) 0.0590(2) 0.8387(2) 0.0529(6) Uani 1 1 d .
H8A H 0.8243 0.0019 0.8455 0.079 Uiso 1 1 calc R
H8B H 0.6273 0.016 0.8717 0.079 Uiso 1 1 calc R
H8C H 0.7375 0.117 0.8763 0.079 Uiso 1 1 calc R
C9 C 0.2112(3) 0.93213(19) 0.56282(19) 0.0441(5) Uani 1 1 d .
H9A H 0.2208 1.019 0.5377 0.066 Uiso 1 1 calc R
H9B H 0.1004 0.9142 0.5575 0.066 Uiso 1 1 calc R
H9C H 0.2937 0.8956 0.5172 0.066 Uiso 1 1 calc R
C10 C 0.2405(2) 0.88125(16) 0.68202(17) 0.0325(4) Uani 1 1 d .
H10 H 0.1518 0.9152 0.7287 0.039 Uiso 1 1 calc R
C11 C 0.4096(3) 0.91741(18) 0.6924(2) 0.0418(5) Uani 1 1 d .
H11A H 0.4974 0.8836 0.6476 0.063 Uiso 1 1 calc R
H11B H 0.4265 0.8867 0.7688 0.063 Uiso 1 1 calc R
H11C H 0.4122 1.0048 0.6672 0.063 Uiso 1 1 calc R
C12 C 0.0127(3) 0.5462(2) 0.7464(2) 0.0509(6) Uani 1 1 d .
H12A H -0.0007 0.5172 0.8262 0.076 Uiso 1 1 calc R
H12B H 0.1117 0.5066 0.7162 0.076 Uiso 1 1 calc R
H12C H -0.0842 0.5281 0.7222 0.076 Uiso 1 1 calc R
C13 C 0.0305(2) 0.68233(18) 0.70652(17) 0.0345(4) Uani 1 1 d .
H13 H 0.0352 0.7077 0.6256 0.041 Uiso 1 1 calc R
C14 C -0.1227(3) 0.7493(3) 0.7501(3) 0.0589(7) Uani 1 1 d .
H14A H -0.22 0.7324 0.7255 0.088 Uiso 1 1 calc R
H14B H -0.1074 0.8356 0.7225 0.088 Uiso 1 1 calc R
H14C H -0.1384 0.7228 0.83 0.088 Uiso 1 1 calc R
C15 C 0.1420(3) 0.7604(2) 0.9382(2) 0.0518(6) Uani 1 1 d .
H15A H 0.124 0.7219 1.0173 0.078 Uiso 1 1 calc R
H15B H 0.0358 0.7905 0.9134 0.078 Uiso 1 1 calc R
H15C H 0.2136 0.8272 0.9201 0.078 Uiso 1 1 calc R
C16 C 0.2247(3) 0.66892(18) 0.88128(17) 0.0381(4) Uani 1 1 d .
H16 H 0.1571 0.597 0.9119 0.046 Uiso 1 1 calc R
C17 C 0.3973(4) 0.6279(3) 0.9138(2) 0.0624(8) Uani 1 1 d .
H17A H 0.4656 0.6971 0.891 0.094 Uiso 1 1 calc R
H17B H 0.4493 0.5691 0.8778 0.094 Uiso 1 1 calc R
H17C H 0.3867 0.5915 0.993 0.094 Uiso 1 1 calc R
P1 P 0.23472(5) 0.71495(4) 0.73005(4) 0.02557(9) Uani 1 1 d .
S1 S 0.61122(5) 0.46220(4) 0.66837(4) 0.02727(9) Uani 1 1 d .
S2 S 0.59686(6) 0.73145(4) 0.47865(4) 0.02845(9) Uani 1 1 d .
Cu1 Cu 0.44250(3) 0.630959(18) 0.640831(19) 0.02768(5) Uani 1 1 d .
In1 In 0.504333(15) 0.253903(10) 0.699762(10) 0.02635(4) Uani 1 1 d .

loop_
_atom_site_aniso_label
_atom_site_aniso_U_11
_atom_site_aniso_U_22
_atom_site_aniso_U_33
_atom_site_aniso_U_23
_atom_site_aniso_U_13
_atom_site_aniso_U_12
C1 0.0254(8) 0.0261(8) 0.0366(10) -0.0098(7) -0.0036(7) 0.0008(6)
C2 0.0231(8) 0.0290(8) 0.0364(10) -0.0069(7) -0.0050(7) -0.0028(6)
C3 0.091(2) 0.102(2) 0.0571(17) -0.0541(18) 0.0294(16) -0.055(2)
C4 0.0366(10) 0.0326(9) 0.0335(10) -0.0121(8) 0.0066(8) -0.0081(7)
C5 0.0457(12) 0.0398(11) 0.0432(12) -0.0127(9) 0.0042(10) -0.0142(9)
C6 0.0351(10) 0.0372(10) 0.0517(13) -0.0108(9) -0.0067(9) 0.0062(8)
C7 0.0367(9) 0.0228(8) 0.0350(10) -0.0065(7) -0.0108(8) 0.0039(7)
C8 0.0588(14) 0.0493(13) 0.0407(12) 0.0000(10) -0.0150(11) 0.0076(11)
C9 0.0559(13) 0.0307(9) 0.0406(11) -0.0044(9) -0.0104(10) 0.0039(9)
C10 0.0356(9) 0.0238(8) 0.0383(10) -0.0119(7) -0.0040(8) 0.0025(7)
C11 0.0457(11) 0.0306(9) 0.0525(13) -0.0165(9) -0.0049(10) -0.0094(8)
C12 0.0472(12) 0.0466(12) 0.0633(16) -0.0144(11) -0.0155(11) -0.0171(10)
C13 0.0268(8) 0.0418(10) 0.0388(10) -0.0162(9) -0.0080(8) -0.0020(7)
C14 0.0273(10) 0.0808(18) 0.0792(19) -0.0425(16) -0.0072(11) 0.0050(11)
C15 0.0621(15) 0.0593(14) 0.0373(12) -0.0231(11) -0.0042(11) 0.0015(12)
C16 0.0508(12) 0.0337(9) 0.0311(10) -0.0085(8) -0.0115(9) -0.0034(8)
C17 0.0787(19) 0.0633(16) 0.0576(16) -0.0291(13) -0.0401(15) 0.0248(14)
P1 0.0250(2) 0.02369(19) 0.0298(2) -0.01080(17) -0.00514(17) 0.00080(15)
S1 0.02686(19) 0.02172(18) 0.0322(2) -0.00712(16) -0.00422(17) -0.00119(14)
S2 0.0324(2) 0.02125(18) 0.0310(2) -0.00718(16) -0.00525(17) -0.00099(15)
Cu1 0.02471(10) 0.02564(10) 0.03503(12) -0.01355(9) -0.00394(9) 0.00043(8)
In1 0.02741(6) 0.02151(6) 0.02724(7) -0.00413(5) -0.00291(5) -0.00176(4)

loop_
_atom_type_symbol
_atom_type_description
_atom_type_scat_dispersion_real
_atom_type_scat_dispersion_imag
_atom_type_scat_source
C C 0.0033 0.0016 'International Tables Vol C Tables 4.2.6.8 and 6.1.1.4'
P P 0.1023 0.0942 'International Tables Vol C Tables 4.2.6.8 and 6.1.1.4'
S S 0.1246 0.1234 'International Tables Vol C Tables 4.2.6.8 and 6.1.1.4'
Cu Cu 0.3201 1.2651 'International Tables Vol C Tables 4.2.6.8 and 6.1.1.4'
In In -0.7276 1.31 'International Tables Vol C Tables 4.2.6.8 and 6.1.1.4'
H H 0 0 'International Tables Vol C Tables 4.2.6.8 and 6.1.1.4'

loop_
_geom_angle_atom_site_label_1
_geom_angle_atom_site_label_2
_geom_angle_atom_site_label_3
_geom_angle
_geom_angle_site_symmetry_1
_geom_angle_site_symmetry_3
C2 C1 S1 111.89(13) . .
C1 C2 S2 113.81(12) . .
C3 C4 C5 111.6(2) . .
C3 C4 In1 109.13(16) . .
C5 C4 In1 111.73(14) . .
C6 C7 C8 110.71(18) . .
C6 C7 In1 113.03(12) . .
C8 C7 In1 110.36(15) . .
C9 C10 C11 109.72(18) . .
C9 C10 P1 110.62(13) . .
C11 C10 P1 109.65(13) . .
C14 C13 C12 111.7(2) . .
C14 C13 P1 116.96(15) . .
C12 C13 P1 109.44(14) . .
C15 C16 C17 109.69(19) . .
C15 C16 P1 116.47(15) . .
C17 C16 P1 110.97(18) . .
C10 P1 C16 105.86(9) . .
C10 P1 C13 105.66(9) . .
C16 P1 C13 105.82(10) . .
C10 P1 Cu1 111.39(7) . .
C16 P1 Cu1 115.82(7) . .
C13 P1 Cu1 111.58(7) . .
C1 S1 Cu1 99.16(6) . .
C1 S1 In1 102.27(6) . .
Cu1 S1 In1 122.335(19) . .
C2 S2 Cu1 98.49(6) . .
C2 S2 In1 103.75(6) . 2_666
Cu1 S2 In1 118.25(2) . 2_666
P1 Cu1 S1 140.05(2) . .
P1 Cu1 S2 124.28(2) . .
S1 Cu1 S2 94.557(19) . .
C4 In1 C7 123.33(8) . .
C4 In1 S2 107.84(6) . 2_666
C7 In1 S2 108.15(5) . 2_666
C4 In1 S1 104.35(5) . .
C7 In1 S1 106.57(5) . .
S2 In1 S1 105.206(16) 2_666 .

loop_
_geom_bond_atom_site_label_1
_geom_bond_atom_site_label_2
_geom_bond_distance
_geom_bond_site_symmetry_2
C1 C2 1.528(2) .
C1 S1 1.849(2) .
C2 S2 1.8430(18) .
C3 C4 1.526(3) .
C4 C5 1.528(3) .
C4 In1 2.205(2) .
C6 C7 1.521(3) .
C7 C8 1.534(3) .
C7 In1 2.2147(18) .
C9 C10 1.537(3) .
C10 C11 1.545(3) .
C10 P1 1.8647(18) .
C12 C13 1.539(3) .
C13 C14 1.536(3) .
C13 P1 1.8686(18) .
C15 C16 1.537(3) .
C16 C17 1.542(3) .
C16 P1 1.868(2) .
P1 Cu1 2.2212(5) .
S1 Cu1 2.2698(5) .
S1 In1 2.5901(5) .
S2 Cu1 2.2976(6) .
S2 In1 2.5716(5) 2_666
In1 S2 2.5716(5) 2_666
